data_4085126
loop_
_publ_author_name
'Bortoluzzi, Marco'
'Ciabatti, Iacopo'
'Femoni, Cristina'
'Hayatifar, Mohammad'
'Iapalucci, Maria Carmela'
'Zacchini, Stefano'

_publ_section_title
;
 [H3--nFe4(CO)12(IrCOD)]n&#x2212;(n= 1, 2) and
 [H2Fe3(CO)10(IrCOD)]&#x2212;Bimetallic Fe--Ir Hydride Carbonyl Clusters
;
_journal_issue 1
_journal_name_full Organometallics
_journal_page_first 189
_journal_paper_doi 10.1021/om5010513
_journal_volume 34
_journal_year 2015
_chemical_formula_sum 'C28 H34 Fe4 Ir N O12'
_chemical_formula_weight 992.16
_chemical_name_systematic
; 
 ? 
;
_space_group_IT_number 33
_symmetry_cell_setting orthorhombic
_symmetry_space_group_name_Hall 'P 2c -2n'
_symmetry_space_group_name_H-M 'P n a 21'
_atom_sites_solution_hydrogens geom
_atom_sites_solution_primary direct
_atom_sites_solution_secondary difmap
_audit_creation_method SHELXL-97
_cell_angle_alpha 90.00
_cell_angle_beta 90.00
_cell_angle_gamma 90.00
_cell_formula_units_Z 4
_cell_length_a 17.9672(9)
_cell_length_b 15.9083(8)
_cell_length_c 11.6754(6)
_cell_measurement_reflns_used 8822
_cell_measurement_temperature 294(2)
_cell_measurement_theta_max 25.223
_cell_measurement_theta_min 2.267
_cell_volume 3337.2(3)
_computing_cell_refinement 'APEX2 (Bruker AXS, 2006)'
_computing_data_collection 'APEX2 (Bruker AXS, 2006)'
_computing_data_reduction 'SAINT (Bruker AXS, 2004)'
_computing_molecular_graphics 'SCHAKAL99 (Keller, 1999)'
_computing_publication_material 'XCIF (Bruker AXS, 2001)'
_computing_structure_refinement 'SHELXL-97 (Sheldrick, 1997)'
_computing_structure_solution 'SHELXS-97 (Sheldrick, 1990)'
_diffrn_ambient_temperature 294(2)
_diffrn_measured_fraction_theta_full 1.000
_diffrn_measured_fraction_theta_max 1.000
_diffrn_measurement_device_type 'CCD area detector'
_diffrn_measurement_method 'phi and omega scans'
_diffrn_radiation_monochromator graphite
_diffrn_radiation_source 'fine-focus sealed tube'
_diffrn_radiation_type MoK\a
_diffrn_radiation_wavelength 0.71073
_diffrn_reflns_av_R_equivalents 0.0491
_diffrn_reflns_av_unetI/netI 0.0422
_diffrn_reflns_limit_h_max 22
_diffrn_reflns_limit_h_min -22
_diffrn_reflns_limit_k_max 19
_diffrn_reflns_limit_k_min -19
_diffrn_reflns_limit_l_max 14
_diffrn_reflns_limit_l_min -14
_diffrn_reflns_number 33361
_diffrn_reflns_theta_full 26.00
_diffrn_reflns_theta_max 26.00
_diffrn_reflns_theta_min 1.71
_exptl_absorpt_coefficient_mu 5.731
_exptl_absorpt_correction_T_max 0.5463
_exptl_absorpt_correction_T_min 0.4090
_exptl_absorpt_correction_type empirical
_exptl_absorpt_process_details
;
 Data were corrected for Lorentz polarization and absorption
 effects (empirical absorption corrections SADABS).
 R(int) = 0.1190 (selected reflections only, before parameter refinement)
 R(int) = 0.0603 (selected reflections only, after parameter refinement)
;
_exptl_crystal_colour black
_exptl_crystal_density_diffrn 1.975
_exptl_crystal_density_method 'not measured'
_exptl_crystal_description plate
_exptl_crystal_F_000 1944
_exptl_crystal_size_max 0.19
_exptl_crystal_size_mid 0.16
_exptl_crystal_size_min 0.12
_refine_diff_density_max 0.392
_refine_diff_density_min -0.454
_refine_diff_density_rms 0.096
_refine_ls_abs_structure_details 'Flack H D (1983), Acta Cryst. A39, 876-881'
_refine_ls_abs_structure_Flack 0.227(6)
_refine_ls_extinction_method none
_refine_ls_goodness_of_fit_ref 1.031
_refine_ls_hydrogen_treatment mixed
_refine_ls_matrix_type full
_refine_ls_number_parameters 495
_refine_ls_number_reflns 6579
_refine_ls_number_restraints 208
_refine_ls_restrained_S_all 1.034
_refine_ls_R_factor_all 0.0430
_refine_ls_R_factor_gt 0.0291
_refine_ls_shift/su_max 0.001
_refine_ls_shift/su_mean 0.000
_refine_ls_structure_factor_coef Fsqd
_refine_ls_weighting_details 'calc w=1/[\s^2^(Fo^2^)+(0.0192P)^2^+0.0000P] where P=(Fo^2^+2Fc^2^)/3'
_refine_ls_weighting_scheme calc
_refine_ls_wR_factor_gt 0.0491
_refine_ls_wR_factor_ref 0.0539
_reflns_number_gt 5501
_reflns_number_total 6579
_reflns_threshold_expression >2sigma(I)
_cod_data_source_file om5010513_si_001.cif
_cod_data_source_block 3
_cod_depositor_comments
;
The following automatic conversions were performed:

'_symmetry_cell_setting' value 'Orthorhombic' changed to
'orthorhombic' according to
/home/saulius/struct/COD-crude-data--automatic-downloads/rss-feeds/ACS/lib/dictionaries/cif_core.dic
dictionary named 'cif_core.dic' version 2.4.2 from 2011-04-26.

Automatic conversion script
Id: cif_fix_values 2935 2014-11-11 08:27:57Z andrius 

 Adding full bibliography for 4085125--4085127.cif.
;
_cod_original_sg_symbol_H-M Pna2(1)
_cod_database_code 4085126

loop_
_symmetry_equiv_pos_as_xyz
'x, y, z'
'-x, -y, z+1/2'
'x+1/2, -y+1/2, z'
'-x+1/2, y+1/2, z+1/2'

loop_
_atom_site_label
_atom_site_type_symbol
_atom_site_fract_x
_atom_site_fract_y
_atom_site_fract_z
_atom_site_U_iso_or_equiv
_atom_site_adp_type
_atom_site_occupancy
_atom_site_symmetry_multiplicity
_atom_site_calc_flag
_atom_site_refinement_flags
_atom_site_disorder_assembly
_atom_site_disorder_group
Fe1 Fe 0.28284(4) 0.42576(5) 0.71674(14) 0.0481(3) Uani 1 1 d . . .
Fe2 Fe 0.30657(5) 0.29159(7) 0.60061(8) 0.0328(2) Uani 1 1 d D . .
Fe3 Fe 0.17529(4) 0.32346(4) 0.68619(9) 0.0393(2) Uani 1 1 d D . .
Fe4 Fe 0.29311(5) 0.28340(8) 0.82126(8) 0.0391(3) Uani 1 1 d D . .
Ir1 Ir 0.219868(10) 0.164336(11) 0.70308(3) 0.03636(6) Uani 1 1 d D . .
H1 H 0.2038(11) 0.2611(12) 0.7960(18) 0.044 Uiso 1 1 d D . .
H2 H 0.287(2) 0.1894(14) 0.595(3) 0.044 Uiso 1 1 d D . .
C1 C 0.2214(4) 0.4161(4) 0.8378(6) 0.0517(17) Uani 1 1 d . . .
C2 C 0.2491(4) 0.5176(5) 0.6494(6) 0.068(2) Uani 1 1 d . . .
C3 C 0.3530(4) 0.4893(5) 0.7760(6) 0.0616(19) Uani 1 1 d . . .
C4 C 0.3556(4) 0.3937(5) 0.5832(5) 0.0534(17) Uani 1 1 d . . .
C5 C 0.1555(4) 0.3925(5) 0.5733(7) 0.0586(19) Uani 1 1 d . . .
C6 C 0.0900(4) 0.3426(4) 0.7601(5) 0.0518(17) Uani 1 1 d . . .
C7 C 0.1388(3) 0.2362(4) 0.5956(6) 0.0487(16) Uani 1 1 d . . .
C8 C 0.2806(5) 0.2870(6) 0.4539(8) 0.054(2) Uani 1 1 d . . .
C9 C 0.3944(4) 0.2400(4) 0.5922(5) 0.0541(18) Uani 1 1 d . . .
C10 C 0.3833(4) 0.3206(4) 0.8297(6) 0.0591(19) Uani 1 1 d . . .
C11 C 0.2779(4) 0.2862(6) 0.9714(7) 0.047(2) Uani 1 1 d . . .
C12 C 0.3269(4) 0.1750(4) 0.8222(6) 0.0500(17) Uani 1 1 d . . .
O1 O 0.1872(3) 0.4364(3) 0.9186(4) 0.0610(14) Uani 1 1 d . . .
O2 O 0.2275(3) 0.5803(4) 0.6132(5) 0.100(2) Uani 1 1 d U . .
O3 O 0.3977(3) 0.5331(4) 0.8118(5) 0.100(2) Uani 1 1 d U . .
O4 O 0.4007(3) 0.4336(3) 0.5356(4) 0.0697(15) Uani 1 1 d . . .
O5 O 0.1351(3) 0.4311(4) 0.4966(5) 0.0859(19) Uani 1 1 d . . .
O6 O 0.0353(3) 0.3563(4) 0.8059(5) 0.0833(17) Uani 1 1 d U . .
O7 O 0.1030(3) 0.2136(3) 0.5182(4) 0.0680(14) Uani 1 1 d . . .
O8 O 0.2630(4) 0.2826(5) 0.3591(6) 0.080(2) Uani 1 1 d . . .
O9 O 0.4508(3) 0.2048(4) 0.5838(5) 0.0872(17) Uani 1 1 d . . .
O10 O 0.4461(3) 0.3380(4) 0.8444(5) 0.0916(19) Uani 1 1 d U . .
O11 O 0.2739(4) 0.2871(5) 1.0697(6) 0.084(2) Uani 1 1 d . . .
O12 O 0.3675(3) 0.1214(3) 0.8458(4) 0.0692(14) Uani 1 1 d . . .
C21 C 0.2643(4) 0.0466(4) 0.6454(6) 0.0532(17) Uani 1 1 d . . .
H21 H 0.3097 0.0525 0.5997 0.064 Uiso 1 1 calc R . .
C22 C 0.1988(4) 0.0632(5) 0.5832(7) 0.053(2) Uani 1 1 d . . .
H22 H 0.2071 0.0781 0.5028 0.064 Uiso 1 1 calc R . .
C23 C 0.1261(4) 0.0158(4) 0.6057(6) 0.072(2) Uani 1 1 d . . .
H23A H 0.0985 0.0115 0.5345 0.087 Uiso 1 1 calc R . .
H23B H 0.1378 -0.0408 0.6308 0.087 Uiso 1 1 calc R . .
C24 C 0.0772(3) 0.0573(4) 0.6948(9) 0.0631(17) Uani 1 1 d . . .
H24A H 0.0412 0.0929 0.6564 0.076 Uiso 1 1 calc R . .
H24B H 0.0499 0.0141 0.7359 0.076 Uiso 1 1 calc R . .
C25 C 0.1203(3) 0.1094(4) 0.7797(6) 0.0479(16) Uani 1 1 d . . .
H25 H 0.0898 0.1495 0.8228 0.057 Uiso 1 1 calc R . .
C26 C 0.1828(4) 0.0802(5) 0.8392(7) 0.0442(19) Uani 1 1 d . . .
H26 H 0.1878 0.1045 0.9160 0.053 Uiso 1 1 calc R . .
C27 C 0.2123(4) -0.0071(4) 0.8309(6) 0.0566(18) Uani 1 1 d . . .
H27A H 0.1712 -0.0452 0.8162 0.068 Uiso 1 1 calc R . .
H27B H 0.2340 -0.0226 0.9040 0.068 Uiso 1 1 calc R . .
C28 C 0.2705(4) -0.0181(4) 0.7375(5) 0.064(2) Uani 1 1 d . . .
H28A H 0.3197 -0.0149 0.7715 0.076 Uiso 1 1 calc R . .
H28B H 0.2651 -0.0735 0.7038 0.076 Uiso 1 1 calc R . .
N1 N -0.0013(2) 0.3135(3) 0.1965(6) 0.0560(12) Uani 1 1 d DU . .
C101 C -0.0542(4) 0.2428(5) 0.1996(14) 0.067(2) Uani 0.654(5) 1 d PDU A 1
H10A H -0.0514 0.2131 0.1271 0.081 Uiso 0.654(5) 1 calc PR A 1
H10B H -0.1042 0.2653 0.2066 0.081 Uiso 0.654(5) 1 calc PR A 1
C102 C -0.0415(12) 0.1800(11) 0.2960(18) 0.083(5) Uani 0.654(5) 1 d PDU A 1
H10C H -0.0791 0.1372 0.2930 0.124 Uiso 0.654(5) 1 calc PR A 1
H10D H -0.0442 0.2085 0.3684 0.124 Uiso 0.654(5) 1 calc PR A 1
H10E H 0.0067 0.1547 0.2876 0.124 Uiso 0.654(5) 1 calc PR A 1
C103 C 0.0014(6) 0.3680(8) 0.3041(10) 0.072(3) Uani 0.654(5) 1 d PDU A 1
H10F H 0.0173 0.3334 0.3681 0.086 Uiso 0.654(5) 1 calc PR A 1
H10G H 0.0384 0.4116 0.2934 0.086 Uiso 0.654(5) 1 calc PR A 1
C104 C -0.0725(8) 0.4090(12) 0.3345(16) 0.093(5) Uani 0.654(5) 1 d PDU A 1
H10H H -0.0665 0.4428 0.4020 0.139 Uiso 0.654(5) 1 calc PR A 1
H10I H -0.1091 0.3663 0.3486 0.139 Uiso 0.654(5) 1 calc PR A 1
H10J H -0.0886 0.4439 0.2721 0.139 Uiso 0.654(5) 1 calc PR A 1
C105 C -0.0212(7) 0.3642(8) 0.0935(10) 0.073(3) Uani 0.654(5) 1 d PDU A 1
H10K H -0.0728 0.3815 0.1014 0.088 Uiso 0.654(5) 1 calc PR A 1
H10L H -0.0185 0.3276 0.0272 0.088 Uiso 0.654(5) 1 calc PR A 1
C106 C 0.0239(13) 0.4409(8) 0.0681(12) 0.100(5) Uani 0.654(5) 1 d PDU A 1
H10M H 0.0061 0.4667 -0.0010 0.151 Uiso 0.654(5) 1 calc PR A 1
H10N H 0.0752 0.4254 0.0586 0.151 Uiso 0.654(5) 1 calc PR A 1
H10O H 0.0195 0.4800 0.1304 0.151 Uiso 0.654(5) 1 calc PR A 1
C107 C 0.0793(4) 0.2801(6) 0.1835(12) 0.072(3) Uani 0.654(5) 1 d PDU A 1
H10P H 0.1132 0.3275 0.1847 0.087 Uiso 0.654(5) 1 calc PR A 1
H10Q H 0.0908 0.2450 0.2491 0.087 Uiso 0.654(5) 1 calc PR A 1
C108 C 0.0932(8) 0.2302(11) 0.0762(18) 0.108(5) Uani 0.654(5) 1 d PDU A 1
H10R H 0.1440 0.2118 0.0748 0.162 Uiso 0.654(5) 1 calc PR A 1
H10S H 0.0835 0.2648 0.0105 0.162 Uiso 0.654(5) 1 calc PR A 1
H10T H 0.0608 0.1822 0.0748 0.162 Uiso 0.654(5) 1 calc PR A 1
C111 C 0.0218(10) 0.2624(11) 0.2975(15) 0.063(4) Uani 0.346(5) 1 d PDU A 2
H11A H 0.0206 0.2986 0.3644 0.075 Uiso 0.346(5) 1 calc PR A 2
H11B H 0.0731 0.2456 0.2862 0.075 Uiso 0.346(5) 1 calc PR A 2
C112 C -0.023(2) 0.1843(19) 0.325(3) 0.063(6) Uani 0.346(5) 1 d PDU A 2
H11C H -0.0041 0.1595 0.3943 0.094 Uiso 0.346(5) 1 calc PR A 2
H11D H -0.0181 0.1448 0.2632 0.094 Uiso 0.346(5) 1 calc PR A 2
H11E H -0.0741 0.1990 0.3348 0.094 Uiso 0.346(5) 1 calc PR A 2
C113 C -0.0846(6) 0.3396(10) 0.207(2) 0.062(3) Uani 0.346(5) 1 d PDU A 2
H11F H -0.0986 0.3710 0.1388 0.075 Uiso 0.346(5) 1 calc PR A 2
H11G H -0.1150 0.2892 0.2093 0.075 Uiso 0.346(5) 1 calc PR A 2
C114 C -0.1015(15) 0.393(2) 0.312(3) 0.077(7) Uani 0.346(5) 1 d PDU A 2
H11H H -0.1534 0.4073 0.3129 0.116 Uiso 0.346(5) 1 calc PR A 2
H11I H -0.0722 0.4433 0.3099 0.116 Uiso 0.346(5) 1 calc PR A 2
H11J H -0.0896 0.3616 0.3800 0.116 Uiso 0.346(5) 1 calc PR A 2
C115 C 0.0463(9) 0.3887(9) 0.193(2) 0.076(3) Uani 0.346(5) 1 d PDU A 2
H11K H 0.0960 0.3698 0.1730 0.091 Uiso 0.346(5) 1 calc PR A 2
H11L H 0.0488 0.4105 0.2701 0.091 Uiso 0.346(5) 1 calc PR A 2
C116 C 0.029(2) 0.4615(13) 0.116(2) 0.081(7) Uani 0.346(5) 1 d PDU A 2
H11M H 0.0629 0.5066 0.1305 0.121 Uiso 0.346(5) 1 calc PR A 2
H11N H -0.0212 0.4804 0.1302 0.121 Uiso 0.346(5) 1 calc PR A 2
H11O H 0.0330 0.4443 0.0372 0.121 Uiso 0.346(5) 1 calc PR A 2
C117 C -0.0031(10) 0.2606(13) 0.0880(15) 0.069(3) Uani 0.346(5) 1 d PDU A 2
H11P H -0.0099 0.2978 0.0230 0.083 Uiso 0.346(5) 1 calc PR A 2
H11Q H -0.0460 0.2237 0.0914 0.083 Uiso 0.346(5) 1 calc PR A 2
C118 C 0.0662(14) 0.207(2) 0.067(3) 0.103(7) Uani 0.346(5) 1 d PDU A 2
H11R H 0.0629 0.1812 -0.0064 0.154 Uiso 0.346(5) 1 calc PR A 2
H11S H 0.0696 0.1649 0.1256 0.154 Uiso 0.346(5) 1 calc PR A 2
H11T H 0.1095 0.2426 0.0704 0.154 Uiso 0.346(5) 1 calc PR A 2

loop_
_atom_site_aniso_label
_atom_site_aniso_U_11
_atom_site_aniso_U_22
_atom_site_aniso_U_33
_atom_site_aniso_U_23
_atom_site_aniso_U_13
_atom_site_aniso_U_12
Fe1 0.0502(4) 0.0452(4) 0.0491(7) 0.0000(6) 0.0027(6) -0.0084(4)
Fe2 0.0291(5) 0.0412(6) 0.0280(5) 0.0017(4) 0.0043(4) -0.0014(5)
Fe3 0.0326(4) 0.0419(4) 0.0435(7) 0.0015(5) 0.0007(4) 0.0027(3)
Fe4 0.0358(6) 0.0482(7) 0.0334(6) 0.0035(5) -0.0027(4) -0.0068(5)
Ir1 0.03476(10) 0.03893(10) 0.03539(10) 0.00002(19) 0.00377(18) 0.00213(9)
C1 0.054(4) 0.052(4) 0.049(4) 0.004(3) -0.007(4) -0.005(3)
C2 0.068(5) 0.069(5) 0.068(5) 0.001(4) 0.007(4) -0.016(4)
C3 0.066(5) 0.063(5) 0.055(4) -0.006(4) 0.011(4) -0.014(4)
C4 0.044(4) 0.078(5) 0.039(4) 0.005(4) 0.001(3) 0.002(4)
C5 0.048(4) 0.065(5) 0.063(5) 0.008(4) 0.005(4) 0.000(4)
C6 0.047(4) 0.056(4) 0.053(4) -0.009(3) -0.003(3) -0.001(3)
C7 0.047(4) 0.045(4) 0.053(4) 0.000(3) 0.004(3) 0.008(3)
C8 0.057(6) 0.055(6) 0.051(6) 0.010(5) 0.020(4) -0.002(4)
C9 0.054(4) 0.072(5) 0.036(4) 0.009(4) 0.010(3) -0.001(4)
C10 0.057(5) 0.065(5) 0.055(5) 0.012(4) 0.000(4) 0.002(4)
C11 0.049(5) 0.051(6) 0.042(5) -0.001(4) 0.000(4) 0.004(4)
C12 0.041(4) 0.063(5) 0.047(4) 0.006(3) 0.001(3) 0.000(3)
O1 0.061(3) 0.064(3) 0.058(3) -0.017(3) 0.009(3) -0.001(3)
O2 0.119(5) 0.073(4) 0.107(5) 0.029(4) 0.002(4) 0.016(4)
O3 0.100(4) 0.107(5) 0.092(4) -0.024(4) -0.004(4) -0.052(4)
O4 0.068(3) 0.079(4) 0.063(3) 0.001(3) 0.019(3) -0.024(3)
O5 0.083(4) 0.093(5) 0.081(4) 0.041(3) -0.014(4) 0.001(4)
O6 0.044(3) 0.121(5) 0.085(4) -0.030(3) 0.018(3) 0.005(3)
O7 0.067(3) 0.070(3) 0.067(4) -0.010(3) -0.033(3) 0.002(3)
O8 0.108(5) 0.089(5) 0.043(4) 0.011(4) -0.004(3) -0.003(4)
O9 0.053(3) 0.124(5) 0.084(4) 0.010(4) 0.008(3) 0.029(3)
O10 0.042(3) 0.110(5) 0.123(5) 0.025(4) -0.020(3) -0.014(3)
O11 0.121(5) 0.095(5) 0.037(4) 0.002(3) 0.006(3) 0.003(4)
O12 0.049(3) 0.072(3) 0.087(4) 0.013(3) -0.017(3) 0.009(3)
C21 0.058(4) 0.052(4) 0.050(4) -0.004(3) 0.012(3) 0.017(3)
C22 0.067(5) 0.047(5) 0.045(5) -0.012(4) 0.006(4) 0.003(4)
C23 0.086(6) 0.066(5) 0.066(5) -0.010(4) -0.014(5) -0.019(4)
C24 0.050(3) 0.064(4) 0.076(5) 0.004(6) -0.004(6) -0.014(3)
C25 0.041(4) 0.041(4) 0.062(4) 0.004(3) 0.016(3) 0.002(3)
C26 0.056(5) 0.039(4) 0.038(4) 0.005(3) 0.012(4) -0.002(4)
C27 0.063(5) 0.054(4) 0.053(4) 0.010(4) -0.002(4) 0.000(4)
C28 0.074(5) 0.053(4) 0.064(6) 0.002(3) 0.001(4) 0.011(4)
N1 0.045(2) 0.069(3) 0.054(3) -0.009(4) -0.001(3) -0.0022(19)
C101 0.049(4) 0.080(5) 0.073(5) -0.013(6) 0.006(6) -0.008(4)
C102 0.083(12) 0.058(7) 0.107(13) -0.002(8) 0.017(9) -0.016(7)
C103 0.074(6) 0.080(6) 0.061(6) -0.017(6) -0.006(5) -0.012(5)
C104 0.118(12) 0.085(10) 0.076(10) -0.029(7) -0.001(9) 0.021(10)
C105 0.065(6) 0.092(6) 0.063(6) 0.000(6) 0.006(5) 0.004(5)
C106 0.135(10) 0.087(9) 0.079(10) 0.002(8) 0.028(10) 0.005(9)
C107 0.045(5) 0.085(6) 0.087(7) -0.007(7) 0.003(6) 0.001(4)
C108 0.056(8) 0.141(11) 0.127(10) -0.022(9) 0.043(9) -0.017(8)
C111 0.058(8) 0.071(8) 0.059(8) -0.005(8) -0.007(7) -0.001(8)
C112 0.061(14) 0.069(11) 0.059(13) -0.002(10) -0.018(10) 0.005(10)
C113 0.048(6) 0.075(6) 0.064(6) -0.007(7) 0.003(7) 0.004(6)
C114 0.085(13) 0.079(13) 0.067(13) -0.014(11) -0.002(12) 0.007(12)
C115 0.071(7) 0.085(7) 0.072(7) -0.007(7) 0.000(7) -0.013(6)
C116 0.105(12) 0.071(12) 0.066(14) 0.006(11) 0.024(12) -0.018(11)
C117 0.058(6) 0.089(6) 0.061(6) -0.012(6) 0.007(6) 0.000(6)
C118 0.073(14) 0.137(14) 0.099(12) -0.032(12) 0.040(12) 0.000(13)

loop_
_atom_type_symbol
_atom_type_description
_atom_type_scat_dispersion_real
_atom_type_scat_dispersion_imag
_atom_type_scat_source
C C 0.0033 0.0016 'International Tables Vol C Tables 4.2.6.8 and 6.1.1.4'
H H 0.0000 0.0000 'International Tables Vol C Tables 4.2.6.8 and 6.1.1.4'
N N 0.0061 0.0033 'International Tables Vol C Tables 4.2.6.8 and 6.1.1.4'
O O 0.0106 0.0060 'International Tables Vol C Tables 4.2.6.8 and 6.1.1.4'
Fe Fe 0.3463 0.8444 'International Tables Vol C Tables 4.2.6.8 and 6.1.1.4'
Ir Ir -1.4442 7.9887 'International Tables Vol C Tables 4.2.6.8 and 6.1.1.4'

loop_
_geom_angle_atom_site_label_1
_geom_angle_atom_site_label_2
_geom_angle_atom_site_label_3
_geom_angle
C3 Fe1 C2 86.9(3)
C3 Fe1 C1 100.4(3)
C2 Fe1 C1 102.1(3)
C3 Fe1 C4 89.2(3)
C2 Fe1 C4 94.8(3)
C1 Fe1 C4 160.9(3)
C3 Fe1 Fe3 164.8(2)
C2 Fe1 Fe3 101.8(2)
C1 Fe1 Fe3 65.9(2)
C4 Fe1 Fe3 102.3(2)
C3 Fe1 Fe2 124.6(2)
C2 Fe1 Fe2 120.7(3)
C1 Fe1 Fe2 116.5(2)
C4 Fe1 Fe2 45.7(2)
Fe3 Fe1 Fe2 61.39(4)
C3 Fe1 Fe4 105.5(2)
C2 Fe1 Fe4 164.0(2)
C1 Fe1 Fe4 66.2(2)
C4 Fe1 Fe4 95.4(2)
Fe3 Fe1 Fe4 63.91(4)
Fe2 Fe1 Fe4 60.49(3)
C8 Fe2 C9 99.2(4)
C8 Fe2 C4 93.2(4)
C9 Fe2 C4 88.7(3)
C8 Fe2 Fe1 120.0(3)
C9 Fe2 Fe1 124.0(2)
C4 Fe2 Fe1 53.8(2)
C8 Fe2 Fe4 158.8(3)
C9 Fe2 Fe4 96.6(2)
C4 Fe2 Fe4 101.4(2)
Fe1 Fe2 Fe4 60.04(5)
C8 Fe2 Fe3 98.0(3)
C9 Fe2 Fe3 155.6(2)
C4 Fe2 Fe3 107.5(2)
Fe1 Fe2 Fe3 59.06(3)
Fe4 Fe2 Fe3 62.93(4)
C8 Fe2 Ir1 103.6(3)
C9 Fe2 Ir1 100.5(2)
C4 Fe2 Ir1 159.2(2)
Fe1 Fe2 Ir1 106.34(4)
Fe4 Fe2 Ir1 59.37(4)
Fe3 Fe2 Ir1 58.55(3)
C8 Fe2 H2 82.4(16)
C9 Fe2 H2 74.3(14)
C4 Fe2 H2 161.4(9)
Fe1 Fe2 H2 143.2(8)
Fe4 Fe2 H2 88.3(12)
Fe3 Fe2 H2 91.1(10)
Ir1 Fe2 H2 37.0(7)
C5 Fe3 C6 94.8(3)
C5 Fe3 C7 88.2(3)
C6 Fe3 C7 95.7(3)
C5 Fe3 C1 103.6(3)
C6 Fe3 C1 80.7(3)
C7 Fe3 C1 167.9(3)
C5 Fe3 Fe1 81.9(2)
C6 Fe3 Fe1 118.3(2)
C7 Fe3 Fe1 145.1(2)
C1 Fe3 Fe1 42.14(17)
C5 Fe3 Fe2 91.0(2)
C6 Fe3 Fe2 173.5(2)
C7 Fe3 Fe2 87.46(19)
C1 Fe3 Fe2 95.03(17)
Fe1 Fe3 Fe2 59.55(4)
C5 Fe3 Ir1 135.4(2)
C6 Fe3 Ir1 112.6(2)
C7 Fe3 Ir1 55.93(19)
C1 Fe3 Ir1 114.63(16)
Fe1 Fe3 Ir1 111.61(3)
Fe2 Fe3 Ir1 64.66(3)
C5 Fe3 Fe4 137.9(2)
C6 Fe3 Fe4 115.4(2)
C7 Fe3 Fe4 115.39(19)
C1 Fe3 Fe4 57.12(16)
Fe1 Fe3 Fe4 58.54(4)
Fe2 Fe3 Fe4 58.16(3)
Ir1 Fe3 Fe4 59.95(3)
C5 Fe3 H1 173.8(7)
C6 Fe3 H1 89.7(8)
C7 Fe3 H1 95.7(7)
C1 Fe3 H1 72.8(6)
Fe1 Fe3 H1 92.2(7)
Fe2 Fe3 H1 84.4(7)
Ir1 Fe3 H1 45.4(7)
Fe4 Fe3 H1 35.9(7)
C10 Fe4 C11 94.6(4)
C10 Fe4 C12 90.6(3)
C11 Fe4 C12 94.0(4)
C10 Fe4 C1 101.0(3)
C11 Fe4 C1 79.7(3)
C12 Fe4 C1 167.1(3)
C10 Fe4 Fe1 78.1(2)
C11 Fe4 Fe1 115.8(3)
C12 Fe4 Fe1 148.7(2)
C1 Fe4 Fe1 41.62(16)
C10 Fe4 Fe2 87.2(2)
C11 Fe4 Fe2 174.4(3)
C12 Fe4 Fe2 91.3(2)
C1 Fe4 Fe2 94.77(17)
Fe1 Fe4 Fe2 59.47(5)
C10 Fe4 Ir1 136.9(2)
C11 Fe4 Ir1 116.7(3)
C12 Fe4 Ir1 60.1(2)
C1 Fe4 Ir1 112.68(15)
Fe1 Fe4 Ir1 109.93(5)
Fe2 Fe4 Ir1 64.58(4)
C10 Fe4 Fe3 133.1(2)
C11 Fe4 Fe3 116.6(3)
C12 Fe4 Fe3 118.9(2)
C1 Fe4 Fe3 56.00(15)
Fe1 Fe4 Fe3 57.55(4)
Fe2 Fe4 Fe3 58.90(4)
Ir1 Fe4 Fe3 59.04(3)
C10 Fe4 H1 169.8(7)
C11 Fe4 H1 91.8(8)
C12 Fe4 H1 96.9(7)
C1 Fe4 H1 72.3(7)
Fe1 Fe4 H1 92.0(7)
Fe2 Fe4 H1 85.7(8)
Ir1 Fe4 H1 44.7(7)
Fe3 Fe4 H1 36.7(7)
C21 Ir1 C22 38.1(2)
C21 Ir1 C25 94.8(2)
C22 Ir1 C25 79.9(3)
C21 Ir1 C26 78.8(3)
C22 Ir1 C26 87.8(2)
C25 Ir1 C26 37.4(3)
C21 Ir1 C7 120.9(2)
C22 Ir1 C7 84.5(3)
C25 Ir1 C7 84.3(2)
C26 Ir1 C7 121.6(3)
C21 Ir1 C12 86.8(2)
C22 Ir1 C12 124.9(3)
C25 Ir1 C12 116.9(2)
C26 Ir1 C12 82.2(3)
C7 Ir1 C12 144.8(2)
C21 Ir1 Fe3 156.82(18)
C22 Ir1 Fe3 127.3(2)
C25 Ir1 Fe3 99.46(16)
C26 Ir1 Fe3 123.1(2)
C7 Ir1 Fe3 43.66(17)
C12 Ir1 Fe3 102.63(16)
C21 Ir1 Fe4 126.46(18)
C22 Ir1 Fe4 160.2(2)
C25 Ir1 Fe4 118.24(17)
C26 Ir1 Fe4 102.0(2)
C7 Ir1 Fe4 104.27(17)
C12 Ir1 Fe4 41.75(17)
Fe3 Ir1 Fe4 61.00(3)
C21 Ir1 Fe2 106.75(18)
C22 Ir1 Fe2 110.8(2)
C25 Ir1 Fe2 156.03(16)
C26 Ir1 Fe2 156.6(2)
C7 Ir1 Fe2 75.79(16)
C12 Ir1 Fe2 75.54(16)
Fe3 Ir1 Fe2 56.79(3)
Fe4 Ir1 Fe2 56.05(2)
C21 Ir1 H1 160.2(6)
C22 Ir1 H1 160.4(6)
C25 Ir1 H1 88.0(7)
C26 Ir1 H1 92.0(7)
C7 Ir1 H1 78.9(5)
C12 Ir1 H1 74.4(5)
Fe3 Ir1 H1 39.5(6)
Fe4 Ir1 H1 38.0(6)
Fe2 Ir1 H1 75.2(7)
C21 Ir1 H2 73.8(8)
C22 Ir1 H2 80.2(10)
C25 Ir1 H2 158.6(13)
C26 Ir1 H2 148.7(12)
C7 Ir1 H2 86.1(16)
C12 Ir1 H2 81.3(16)
Fe3 Ir1 H2 86.6(9)
Fe4 Ir1 H2 82.7(11)
Fe2 Ir1 H2 33.8(7)
H1 Ir1 H2 108.9(10)
O1 C1 Fe1 158.5(6)
O1 C1 Fe3 124.8(5)
Fe1 C1 Fe3 72.0(2)
O1 C1 Fe4 124.8(5)
Fe1 C1 Fe4 72.1(2)
Fe3 C1 Fe4 66.88(19)
O2 C2 Fe1 175.0(8)
O3 C3 Fe1 177.4(7)
O4 C4 Fe2 148.7(6)
O4 C4 Fe1 130.8(6)
Fe2 C4 Fe1 80.6(3)
O5 C5 Fe3 171.4(7)
O6 C6 Fe3 178.5(7)
O7 C7 Fe3 149.7(5)
O7 C7 Ir1 129.6(5)
Fe3 C7 Ir1 80.4(3)
O8 C8 Fe2 178.6(9)
O9 C9 Fe2 177.8(7)
O10 C10 Fe4 172.0(6)
O11 C11 Fe4 174.6(8)
O12 C12 Fe4 155.1(6)
O12 C12 Ir1 126.7(5)
Fe4 C12 Ir1 78.2(2)
C22 C21 C28 124.3(7)
C22 C21 Ir1 71.7(4)
C28 C21 Ir1 113.8(4)
C22 C21 H21 113.4
C28 C21 H21 113.4
Ir1 C21 H21 113.4
C21 C22 C23 122.2(7)
C21 C22 Ir1 70.1(4)
C23 C22 Ir1 113.8(5)
C21 C22 H22 114.4
C23 C22 H22 114.4
Ir1 C22 H22 114.4
C24 C23 C22 113.5(6)
C24 C23 H23A 108.9
C22 C23 H23A 108.9
C24 C23 H23B 108.9
C22 C23 H23B 108.9
H23A C23 H23B 107.7
C25 C24 C23 113.2(5)
C25 C24 H24A 108.9
C23 C24 H24A 108.9
C25 C24 H24B 108.9
C23 C24 H24B 108.9
H24A C24 H24B 107.8
C26 C25 C24 123.8(6)
C26 C25 Ir1 71.3(4)
C24 C25 Ir1 111.9(5)
C26 C25 H25 114.1
C24 C25 H25 114.1
Ir1 C25 H25 114.1
C25 C26 C27 124.3(7)
C25 C26 Ir1 71.3(4)
C27 C26 Ir1 114.6(5)
C25 C26 H26 113.3
C27 C26 H26 113.3
Ir1 C26 H26 113.3
C26 C27 C28 113.5(6)
C26 C27 H27A 108.9
C28 C27 H27A 108.9
C26 C27 H27B 108.9
C28 C27 H27B 108.9
H27A C27 H27B 107.7
C21 C28 C27 112.6(5)
C21 C28 H28A 109.1
C27 C28 H28A 109.1
C21 C28 H28B 109.1
C27 C28 H28B 109.1
H28A C28 H28B 107.8
C115 N1 C101 175.3(8)
C115 N1 C105 71.0(11)
C101 N1 C105 106.1(8)
C115 N1 C111 107.8(11)
C101 N1 C111 75.1(10)
C105 N1 C111 177.7(10)
C115 N1 C117 115.9(13)
C101 N1 C117 65.5(10)
C105 N1 C117 67.8(9)
C111 N1 C117 111.3(10)
C115 N1 C103 63.0(11)
C101 N1 C103 115.7(9)
C105 N1 C103 111.3(6)
C111 N1 C103 69.5(10)
C117 N1 C103 178.8(11)
C115 N1 C107 74.5(8)
C101 N1 C107 110.1(6)
C105 N1 C107 109.3(8)
C111 N1 C107 68.4(9)
C117 N1 C107 75.4(9)
C103 N1 C107 104.2(7)
C115 N1 C113 110.1(9)
C101 N1 C113 65.3(7)
C105 N1 C113 71.8(10)
C111 N1 C113 110.6(12)
C117 N1 C113 101.0(11)
C103 N1 C113 79.4(9)
C107 N1 C113 175.2(8)
N1 C101 C102 115.0(10)
N1 C101 H10A 108.5
C102 C101 H10A 108.5
N1 C101 H10B 108.5
C102 C101 H10B 108.5
H10A C101 H10B 107.5
C101 C102 H10C 109.5
C101 C102 H10D 109.5
H10C C102 H10D 109.5
C101 C102 H10E 109.5
H10C C102 H10E 109.5
H10D C102 H10E 109.5
C104 C103 N1 114.1(9)
C104 C103 H10F 108.7
N1 C103 H10F 108.7
C104 C103 H10G 108.7
N1 C103 H10G 108.7
H10F C103 H10G 107.6
C103 C104 H10H 109.5
C103 C104 H10I 109.5
H10H C104 H10I 109.5
C103 C104 H10J 109.5
H10H C104 H10J 109.5
H10I C104 H10J 109.5
N1 C105 C106 118.1(11)
N1 C105 H10K 107.8
C106 C105 H10K 107.8
N1 C105 H10L 107.8
C106 C105 H10L 107.8
H10K C105 H10L 107.1
C105 C106 H10M 109.5
C105 C106 H10N 109.5
H10M C106 H10N 109.5
C105 C106 H10O 109.5
H10M C106 H10O 109.5
H10N C106 H10O 109.5
C108 C107 N1 114.7(10)
C108 C107 H10P 108.6
N1 C107 H10P 108.6
C108 C107 H10Q 108.6
N1 C107 H10Q 108.6
H10P C107 H10Q 107.6
C107 C108 H10R 109.5
C107 C108 H10S 109.5
H10R C108 H10S 109.5
C107 C108 H10T 109.5
H10R C108 H10T 109.5
H10S C108 H10T 109.5
N1 C111 C112 118.0(15)
N1 C111 H11A 107.8
C112 C111 H11A 107.8
N1 C111 H11B 107.8
C112 C111 H11B 107.8
H11A C111 H11B 107.2
C111 C112 H11C 109.5
C111 C112 H11D 109.5
H11C C112 H11D 109.5
C111 C112 H11E 109.5
H11C C112 H11E 109.5
H11D C112 H11E 109.5
C114 C113 N1 113.7(16)
C114 C113 H11F 108.8
N1 C113 H11F 108.8
C114 C113 H11G 108.8
N1 C113 H11G 108.8
H11F C113 H11G 107.7
C113 C114 H11H 109.5
C113 C114 H11I 109.5
H11H C114 H11I 109.5
C113 C114 H11J 109.5
H11H C114 H11J 109.5
H11I C114 H11J 109.5
N1 C115 C116 121.6(17)
N1 C115 H11K 106.9
C116 C115 H11K 106.9
N1 C115 H11L 106.9
C116 C115 H11L 106.9
H11K C115 H11L 106.7
C115 C116 H11M 109.5
C115 C116 H11N 109.5
H11M C116 H11N 109.5
C115 C116 H11O 109.5
H11M C116 H11O 109.5
H11N C116 H11O 109.5
N1 C117 C118 114.9(16)
N1 C117 H11P 108.5
C118 C117 H11P 108.5
N1 C117 H11Q 108.5
C118 C117 H11Q 108.5
H11P C117 H11Q 107.5
C117 C118 H11R 109.5
C117 C118 H11S 109.5
H11R C118 H11S 109.5
C117 C118 H11T 109.5
H11R C118 H11T 109.5
H11S C118 H11T 109.5

loop_
_geom_bond_atom_site_label_1
_geom_bond_atom_site_label_2
_geom_bond_distance
Fe1 C3 1.757(7)
Fe1 C2 1.767(9)
Fe1 C1 1.800(7)
Fe1 C4 2.097(7)
Fe1 Fe3 2.5514(11)
Fe1 Fe2 2.5644(16)
Fe1 Fe4 2.5792(16)
Fe2 C8 1.777(10)
Fe2 C9 1.781(7)
Fe2 C4 1.859(7)
Fe2 Fe4 2.5908(10)
Fe2 Fe3 2.6113(12)
Fe2 Ir1 2.8207(11)
Fe2 H2 1.663(19)
Fe3 C5 1.751(8)
Fe3 C6 1.785(7)
Fe3 C7 1.864(7)
Fe3 C1 2.448(7)
Fe3 Ir1 2.6624(7)
Fe3 Fe4 2.7155(14)
Fe3 H1 1.701(19)
Fe4 C10 1.729(8)
Fe4 C11 1.775(9)
Fe4 C12 1.828(7)
Fe4 C1 2.480(7)
Fe4 Ir1 2.6875(11)
Fe4 H1 1.669(19)
Ir1 C21 2.145(6)
Ir1 C22 2.166(8)
Ir1 C25 2.182(6)
Ir1 C26 2.183(7)
Ir1 C7 2.237(6)
Ir1 C12 2.379(7)
Ir1 H1 1.904(19)
Ir1 H2 1.796(19)
C1 O1 1.172(7)
C2 O2 1.149(9)
C3 O3 1.143(7)
C4 O4 1.171(7)
C5 O5 1.147(8)
C6 O6 1.140(7)
C7 O7 1.166(7)
C8 O8 1.153(9)
C9 O9 1.162(7)
C10 O10 1.174(8)
C11 O11 1.150(9)
C12 O12 1.155(7)
C21 C22 1.408(9)
C21 C28 1.492(8)
C21 H21 0.9800
C22 C23 1.531(10)
C22 H22 0.9800
C23 C24 1.513(10)
C23 H23A 0.9700
C23 H23B 0.9700
C24 C25 1.507(10)
C24 H24A 0.9700
C24 H24B 0.9700
C25 C26 1.400(10)
C25 H25 0.9800
C26 C27 1.489(9)
C26 H26 0.9800
C27 C28 1.522(8)
C27 H27A 0.9700
C27 H27B 0.9700
C28 H28A 0.9700
C28 H28B 0.9700
N1 C115 1.470(11)
N1 C101 1.473(8)
N1 C105 1.492(10)
N1 C111 1.492(12)
N1 C117 1.520(12)
N1 C103 1.527(9)
N1 C107 1.550(8)
N1 C113 1.559(10)
C101 C102 1.523(13)
C101 H10A 0.9700
C101 H10B 0.9700
C102 H10C 0.9600
C102 H10D 0.9600
C102 H10E 0.9600
C103 C104 1.522(12)
C103 H10F 0.9700
C103 H10G 0.9700
C104 H10H 0.9600
C104 H10I 0.9600
C104 H10J 0.9600
C105 C106 1.495(13)
C105 H10K 0.9700
C105 H10L 0.9700
C106 H10M 0.9600
C106 H10N 0.9600
C106 H10O 0.9600
C107 C108 1.503(13)
C107 H10P 0.9700
C107 H10Q 0.9700
C108 H10R 0.9600
C108 H10S 0.9600
C108 H10T 0.9600
C111 C112 1.511(14)
C111 H11A 0.9700
C111 H11B 0.9700
C112 H11C 0.9600
C112 H11D 0.9600
C112 H11E 0.9600
C113 C114 1.525(14)
C113 H11F 0.9700
C113 H11G 0.9700
C114 H11H 0.9600
C114 H11I 0.9600
C114 H11J 0.9600
C115 C116 1.500(15)
C115 H11K 0.9700
C115 H11L 0.9700
C116 H11M 0.9600
C116 H11N 0.9600
C116 H11O 0.9600
C117 C118 1.524(15)
C117 H11P 0.9700
C117 H11Q 0.9700
C118 H11R 0.9600
C118 H11S 0.9600
C118 H11T 0.9600

loop_
_geom_torsion_atom_site_label_1
_geom_torsion_atom_site_label_2
_geom_torsion_atom_site_label_3
_geom_torsion_atom_site_label_4
_geom_torsion
C3 Fe1 Fe2 C8 -115.5(4)
C2 Fe1 Fe2 C8 -6.1(4)
C1 Fe1 Fe2 C8 118.5(4)
C4 Fe1 Fe2 C8 -69.8(4)
Fe3 Fe1 Fe2 C8 80.9(3)
Fe4 Fe1 Fe2 C8 155.4(3)
C3 Fe1 Fe2 C9 12.4(4)
C2 Fe1 Fe2 C9 121.8(4)
C1 Fe1 Fe2 C9 -113.6(3)
C4 Fe1 Fe2 C9 58.1(4)
Fe3 Fe1 Fe2 C9 -151.2(3)
Fe4 Fe1 Fe2 C9 -76.7(3)
C3 Fe1 Fe2 C4 -45.7(4)
C2 Fe1 Fe2 C4 63.7(4)
C1 Fe1 Fe2 C4 -171.7(3)
Fe3 Fe1 Fe2 C4 150.7(2)
Fe4 Fe1 Fe2 C4 -134.7(2)
C3 Fe1 Fe2 Fe4 89.0(3)
C2 Fe1 Fe2 Fe4 -161.5(3)
C1 Fe1 Fe2 Fe4 -36.9(2)
C4 Fe1 Fe2 Fe4 134.7(2)
Fe3 Fe1 Fe2 Fe4 -74.52(5)
C3 Fe1 Fe2 Fe3 163.6(3)
C2 Fe1 Fe2 Fe3 -87.0(3)
C1 Fe1 Fe2 Fe3 37.6(2)
C4 Fe1 Fe2 Fe3 -150.7(2)
Fe4 Fe1 Fe2 Fe3 74.52(5)
C3 Fe1 Fe2 Ir1 127.6(3)
C2 Fe1 Fe2 Ir1 -123.0(3)
C1 Fe1 Fe2 Ir1 1.7(2)
C4 Fe1 Fe2 Ir1 173.3(2)
Fe3 Fe1 Fe2 Ir1 -35.94(4)
Fe4 Fe1 Fe2 Ir1 38.58(4)
C3 Fe1 Fe3 C5 146.8(9)
C2 Fe1 Fe3 C5 22.7(3)
C1 Fe1 Fe3 C5 120.8(3)
C4 Fe1 Fe3 C5 -75.0(3)
Fe2 Fe1 Fe3 C5 -95.9(2)
Fe4 Fe1 Fe3 C5 -165.0(2)
C3 Fe1 Fe3 C6 55.7(9)
C2 Fe1 Fe3 C6 -68.3(3)
C1 Fe1 Fe3 C6 29.8(3)
C4 Fe1 Fe3 C6 -166.0(3)
Fe2 Fe1 Fe3 C6 173.0(2)
Fe4 Fe1 Fe3 C6 104.0(2)
C3 Fe1 Fe3 C7 -138.3(10)
C2 Fe1 Fe3 C7 97.6(4)
C1 Fe1 Fe3 C7 -164.3(4)
C4 Fe1 Fe3 C7 -0.1(4)
Fe2 Fe1 Fe3 C7 -21.0(4)
Fe4 Fe1 Fe3 C7 -90.1(4)
C3 Fe1 Fe3 C1 26.0(9)
C2 Fe1 Fe3 C1 -98.1(3)
C4 Fe1 Fe3 C1 164.2(3)
Fe2 Fe1 Fe3 C1 143.2(2)
Fe4 Fe1 Fe3 C1 74.2(2)
C3 Fe1 Fe3 Fe2 -117.3(9)
C2 Fe1 Fe3 Fe2 118.7(3)
C1 Fe1 Fe3 Fe2 -143.2(2)
C4 Fe1 Fe3 Fe2 20.96(19)
Fe4 Fe1 Fe3 Fe2 -69.04(3)
C3 Fe1 Fe3 Ir1 -77.3(9)
C2 Fe1 Fe3 Ir1 158.6(3)
C1 Fe1 Fe3 Ir1 -103.3(2)
C4 Fe1 Fe3 Ir1 60.89(19)
Fe2 Fe1 Fe3 Ir1 39.93(5)
Fe4 Fe1 Fe3 Ir1 -29.11(5)
C3 Fe1 Fe3 Fe4 -48.2(9)
C2 Fe1 Fe3 Fe4 -172.3(3)
C1 Fe1 Fe3 Fe4 -74.2(2)
C4 Fe1 Fe3 Fe4 90.00(19)
Fe2 Fe1 Fe3 Fe4 69.04(3)
C8 Fe2 Fe3 C5 -40.3(4)
C9 Fe2 Fe3 C5 -175.0(6)
C4 Fe2 Fe3 C5 55.6(3)
Fe1 Fe2 Fe3 C5 80.0(2)
Fe4 Fe2 Fe3 C5 149.7(2)
Ir1 Fe2 Fe3 C5 -141.3(2)
C8 Fe2 Fe3 C6 167.3(19)
C9 Fe2 Fe3 C6 33(2)
C4 Fe2 Fe3 C6 -96.8(19)
Fe1 Fe2 Fe3 C6 -72.4(19)
Fe4 Fe2 Fe3 C6 -2.8(19)
Ir1 Fe2 Fe3 C6 66.3(19)
C8 Fe2 Fe3 C7 47.9(4)
C9 Fe2 Fe3 C7 -86.9(6)
C4 Fe2 Fe3 C7 143.7(3)
Fe1 Fe2 Fe3 C7 168.1(2)
Fe4 Fe2 Fe3 C7 -122.2(2)
Ir1 Fe2 Fe3 C7 -53.2(2)
C8 Fe2 Fe3 C1 -144.1(4)
C9 Fe2 Fe3 C1 81.2(6)
C4 Fe2 Fe3 C1 -48.2(3)
Fe1 Fe2 Fe3 C1 -23.77(16)
Fe4 Fe2 Fe3 C1 45.89(16)
Ir1 Fe2 Fe3 C1 114.91(16)
C8 Fe2 Fe3 Fe1 -120.3(3)
C9 Fe2 Fe3 Fe1 105.0(6)
C4 Fe2 Fe3 Fe1 -24.4(2)
Fe4 Fe2 Fe3 Fe1 69.66(6)
Ir1 Fe2 Fe3 Fe1 138.68(5)
C8 Fe2 Fe3 Ir1 101.0(3)
C9 Fe2 Fe3 Ir1 -33.7(6)
C4 Fe2 Fe3 Ir1 -163.1(2)
Fe1 Fe2 Fe3 Ir1 -138.68(5)
Fe4 Fe2 Fe3 Ir1 -69.02(4)
C8 Fe2 Fe3 Fe4 170.0(3)
C9 Fe2 Fe3 Fe4 35.3(5)
C4 Fe2 Fe3 Fe4 -94.1(2)
Fe1 Fe2 Fe3 Fe4 -69.66(6)
Ir1 Fe2 Fe3 Fe4 69.02(4)
C3 Fe1 Fe4 C10 -27.5(3)
C2 Fe1 Fe4 C10 -167.3(10)
C1 Fe1 Fe4 C10 -122.1(3)
C4 Fe1 Fe4 C10 63.2(3)
Fe3 Fe1 Fe4 C10 164.3(2)
Fe2 Fe1 Fe4 C10 93.9(2)
C3 Fe1 Fe4 C11 61.9(4)
C2 Fe1 Fe4 C11 -77.9(10)
C1 Fe1 Fe4 C11 -32.8(4)
C4 Fe1 Fe4 C11 152.5(3)
Fe3 Fe1 Fe4 C11 -106.4(3)
Fe2 Fe1 Fe4 C11 -176.8(3)
C3 Fe1 Fe4 C12 -98.4(5)
C2 Fe1 Fe4 C12 121.7(10)
C1 Fe1 Fe4 C12 166.9(5)
C4 Fe1 Fe4 C12 -7.8(4)
Fe3 Fe1 Fe4 C12 93.3(4)
Fe2 Fe1 Fe4 C12 22.9(4)
C3 Fe1 Fe4 C1 94.7(3)
C2 Fe1 Fe4 C1 -45.2(10)
C4 Fe1 Fe4 C1 -174.7(3)
Fe3 Fe1 Fe4 C1 -73.6(2)
Fe2 Fe1 Fe4 C1 -144.0(2)
C3 Fe1 Fe4 Fe2 -121.3(2)
C2 Fe1 Fe4 Fe2 98.8(9)
C1 Fe1 Fe4 Fe2 144.0(2)
C4 Fe1 Fe4 Fe2 -30.68(18)
Fe3 Fe1 Fe4 Fe2 70.39(5)
C3 Fe1 Fe4 Ir1 -163.2(2)
C2 Fe1 Fe4 Ir1 56.9(9)
C1 Fe1 Fe4 Ir1 102.1(2)
C4 Fe1 Fe4 Ir1 -72.61(18)
Fe3 Fe1 Fe4 Ir1 28.47(4)
Fe2 Fe1 Fe4 Ir1 -41.92(4)
C3 Fe1 Fe4 Fe3 168.3(2)
C2 Fe1 Fe4 Fe3 28.4(9)
C1 Fe1 Fe4 Fe3 73.6(2)
C4 Fe1 Fe4 Fe3 -101.08(19)
Fe2 Fe1 Fe4 Fe3 -70.39(5)
C8 Fe2 Fe4 C10 -174.1(10)
C9 Fe2 Fe4 C10 48.0(3)
C4 Fe2 Fe4 C10 -42.0(3)
Fe1 Fe2 Fe4 C10 -77.8(2)
Fe3 Fe2 Fe4 C10 -146.0(2)
Ir1 Fe2 Fe4 C10 146.3(2)
C8 Fe2 Fe4 C11 -65(3)
C9 Fe2 Fe4 C11 157(3)
C4 Fe2 Fe4 C11 67(3)
Fe1 Fe2 Fe4 C11 31(3)
Fe3 Fe2 Fe4 C11 -37(3)
Ir1 Fe2 Fe4 C11 -104(3)
C8 Fe2 Fe4 C12 95.3(10)
C9 Fe2 Fe4 C12 -42.6(3)
C4 Fe2 Fe4 C12 -132.6(3)
Fe1 Fe2 Fe4 C12 -168.4(2)
Fe3 Fe2 Fe4 C12 123.5(2)
Ir1 Fe2 Fe4 C12 55.7(2)
C8 Fe2 Fe4 C1 -73.3(9)
C9 Fe2 Fe4 C1 148.8(3)
C4 Fe2 Fe4 C1 58.8(3)
Fe1 Fe2 Fe4 C1 23.06(16)
Fe3 Fe2 Fe4 C1 -45.11(15)
Ir1 Fe2 Fe4 C1 -112.88(15)
C8 Fe2 Fe4 Fe1 -96.4(9)
C9 Fe2 Fe4 Fe1 125.7(2)
C4 Fe2 Fe4 Fe1 35.8(2)
Fe3 Fe2 Fe4 Fe1 -68.17(3)
Ir1 Fe2 Fe4 Fe1 -135.94(3)
C8 Fe2 Fe4 Ir1 39.6(9)
C9 Fe2 Fe4 Ir1 -98.3(2)
C4 Fe2 Fe4 Ir1 171.7(2)
Fe1 Fe2 Fe4 Ir1 135.94(3)
Fe3 Fe2 Fe4 Ir1 67.76(2)
C8 Fe2 Fe4 Fe3 -28.2(9)
C9 Fe2 Fe4 Fe3 -166.1(2)
C4 Fe2 Fe4 Fe3 103.9(2)
Fe1 Fe2 Fe4 Fe3 68.17(3)
Ir1 Fe2 Fe4 Fe3 -67.76(2)
C5 Fe3 Fe4 C10 1.2(5)
C6 Fe3 Fe4 C10 -130.3(4)
C7 Fe3 Fe4 C10 119.4(4)
C1 Fe3 Fe4 C10 -71.6(4)
Fe1 Fe3 Fe4 C10 -21.3(3)
Fe2 Fe3 Fe4 C10 50.0(3)
Ir1 Fe3 Fe4 C10 127.2(3)
C5 Fe3 Fe4 C11 127.4(5)
C6 Fe3 Fe4 C11 -4.1(4)
C7 Fe3 Fe4 C11 -114.3(4)
C1 Fe3 Fe4 C11 54.7(4)
Fe1 Fe3 Fe4 C11 104.9(4)
Fe2 Fe3 Fe4 C11 176.3(4)
Ir1 Fe3 Fe4 C11 -106.6(4)
C5 Fe3 Fe4 C12 -121.2(4)
C6 Fe3 Fe4 C12 107.3(3)
C7 Fe3 Fe4 C12 -3.0(3)
C1 Fe3 Fe4 C12 166.1(3)
Fe1 Fe3 Fe4 C12 -143.7(2)
Fe2 Fe3 Fe4 C12 -72.3(2)
Ir1 Fe3 Fe4 C12 4.8(2)
C5 Fe3 Fe4 C1 72.7(4)
C6 Fe3 Fe4 C1 -58.7(3)
C7 Fe3 Fe4 C1 -169.0(3)
Fe1 Fe3 Fe4 C1 50.2(2)
Fe2 Fe3 Fe4 C1 121.6(2)
Ir1 Fe3 Fe4 C1 -161.3(2)
C5 Fe3 Fe4 Fe1 22.5(4)
C6 Fe3 Fe4 Fe1 -109.0(2)
C7 Fe3 Fe4 Fe1 140.7(2)
C1 Fe3 Fe4 Fe1 -50.2(2)
Fe2 Fe3 Fe4 Fe1 71.37(6)
Ir1 Fe3 Fe4 Fe1 148.50(5)
C5 Fe3 Fe4 Fe2 -48.9(4)
C6 Fe3 Fe4 Fe2 179.7(2)
C7 Fe3 Fe4 Fe2 69.4(2)
C1 Fe3 Fe4 Fe2 -121.6(2)
Fe1 Fe3 Fe4 Fe2 -71.37(6)
Ir1 Fe3 Fe4 Fe2 77.12(4)
C5 Fe3 Fe4 Ir1 -126.0(4)
C6 Fe3 Fe4 Ir1 102.5(2)
C7 Fe3 Fe4 Ir1 -7.8(2)
C1 Fe3 Fe4 Ir1 161.3(2)
Fe1 Fe3 Fe4 Ir1 -148.50(5)
Fe2 Fe3 Fe4 Ir1 -77.12(4)
C5 Fe3 Ir1 C21 13.8(6)
C6 Fe3 Ir1 C21 137.2(5)
C7 Fe3 Ir1 C21 55.9(5)
C1 Fe3 Ir1 C21 -132.8(5)
Fe1 Fe3 Ir1 C21 -86.9(5)
Fe2 Fe3 Ir1 C21 -49.2(4)
Fe4 Fe3 Ir1 C21 -115.6(4)
C5 Fe3 Ir1 C22 -29.1(4)
C6 Fe3 Ir1 C22 94.4(3)
C7 Fe3 Ir1 C22 13.1(4)
C1 Fe3 Ir1 C22 -175.7(3)
Fe1 Fe3 Ir1 C22 -129.8(3)
Fe2 Fe3 Ir1 C22 -92.1(3)
Fe4 Fe3 Ir1 C22 -158.5(3)
C5 Fe3 Ir1 C25 -113.5(4)
C6 Fe3 Ir1 C25 9.9(3)
C7 Fe3 Ir1 C25 -71.3(3)
C1 Fe3 Ir1 C25 99.9(3)
Fe1 Fe3 Ir1 C25 145.78(19)
Fe2 Fe3 Ir1 C25 -176.47(18)
Fe4 Fe3 Ir1 C25 117.13(18)
C5 Fe3 Ir1 C26 -145.0(4)
C6 Fe3 Ir1 C26 -21.6(3)
C7 Fe3 Ir1 C26 -102.9(4)
C1 Fe3 Ir1 C26 68.3(3)
Fe1 Fe3 Ir1 C26 114.2(3)
Fe2 Fe3 Ir1 C26 152.0(3)
Fe4 Fe3 Ir1 C26 85.6(3)
C5 Fe3 Ir1 C7 -42.1(4)
C6 Fe3 Ir1 C7 81.3(3)
C1 Fe3 Ir1 C7 171.2(3)
Fe1 Fe3 Ir1 C7 -142.9(2)
Fe2 Fe3 Ir1 C7 -105.1(2)
Fe4 Fe3 Ir1 C7 -171.5(2)
C5 Fe3 Ir1 C12 126.1(4)
C6 Fe3 Ir1 C12 -110.5(3)
C7 Fe3 Ir1 C12 168.2(3)
C1 Fe3 Ir1 C12 -20.6(2)
Fe1 Fe3 Ir1 C12 25.34(17)
Fe2 Fe3 Ir1 C12 63.09(16)
Fe4 Fe3 Ir1 C12 -3.31(16)
C5 Fe3 Ir1 Fe4 129.4(3)
C6 Fe3 Ir1 Fe4 -107.2(2)
C7 Fe3 Ir1 Fe4 171.5(2)
C1 Fe3 Ir1 Fe4 -17.26(18)
Fe1 Fe3 Ir1 Fe4 28.65(6)
Fe2 Fe3 Ir1 Fe4 66.40(3)
C5 Fe3 Ir1 Fe2 63.0(3)
C6 Fe3 Ir1 Fe2 -173.6(2)
C7 Fe3 Ir1 Fe2 105.1(2)
C1 Fe3 Ir1 Fe2 -83.66(19)
Fe1 Fe3 Ir1 Fe2 -37.75(5)
Fe4 Fe3 Ir1 Fe2 -66.40(3)
C10 Fe4 Ir1 C21 32.1(4)
C11 Fe4 Ir1 C21 -99.8(4)
C12 Fe4 Ir1 C21 -21.3(3)
C1 Fe4 Ir1 C21 170.6(3)
Fe1 Fe4 Ir1 C21 125.8(2)
Fe2 Fe4 Ir1 C21 86.2(2)
Fe3 Fe4 Ir1 C21 153.8(2)
C10 Fe4 Ir1 C22 -1.3(7)
C11 Fe4 Ir1 C22 -133.2(7)
C12 Fe4 Ir1 C22 -54.7(7)
C1 Fe4 Ir1 C22 137.2(7)
Fe1 Fe4 Ir1 C22 92.4(6)
Fe2 Fe4 Ir1 C22 52.8(6)
Fe3 Fe4 Ir1 C22 120.4(6)
C10 Fe4 Ir1 C25 153.1(4)
C11 Fe4 Ir1 C25 21.3(4)
C12 Fe4 Ir1 C25 99.7(3)
C1 Fe4 Ir1 C25 -68.4(3)
Fe1 Fe4 Ir1 C25 -113.13(19)
Fe2 Fe4 Ir1 C25 -152.72(19)
Fe3 Fe4 Ir1 C25 -85.16(19)
C10 Fe4 Ir1 C26 116.9(4)
C11 Fe4 Ir1 C26 -14.9(4)
C12 Fe4 Ir1 C26 63.5(3)
C1 Fe4 Ir1 C26 -104.5(3)
Fe1 Fe4 Ir1 C26 -149.3(2)
Fe2 Fe4 Ir1 C26 171.1(2)
Fe3 Fe4 Ir1 C26 -121.3(2)
C10 Fe4 Ir1 C7 -115.7(4)
C11 Fe4 Ir1 C7 112.4(4)
C12 Fe4 Ir1 C7 -169.1(3)
C1 Fe4 Ir1 C7 22.8(2)
Fe1 Fe4 Ir1 C7 -21.95(18)
Fe2 Fe4 Ir1 C7 -61.54(17)
Fe3 Fe4 Ir1 C7 6.02(17)
C10 Fe4 Ir1 C12 53.4(4)
C11 Fe4 Ir1 C12 -78.4(4)
C1 Fe4 Ir1 C12 -168.1(3)
Fe1 Fe4 Ir1 C12 147.2(2)
Fe2 Fe4 Ir1 C12 107.6(2)
Fe3 Fe4 Ir1 C12 175.1(2)
C10 Fe4 Ir1 Fe3 -121.7(3)
C11 Fe4 Ir1 Fe3 106.4(3)
C12 Fe4 Ir1 Fe3 -175.1(2)
C1 Fe4 Ir1 Fe3 16.77(18)
Fe1 Fe4 Ir1 Fe3 -27.97(4)
Fe2 Fe4 Ir1 Fe3 -67.56(4)
C10 Fe4 Ir1 Fe2 -54.2(3)
C11 Fe4 Ir1 Fe2 174.0(3)
C12 Fe4 Ir1 Fe2 -107.6(2)
C1 Fe4 Ir1 Fe2 84.33(18)
Fe1 Fe4 Ir1 Fe2 39.59(4)
Fe3 Fe4 Ir1 Fe2 67.56(4)
C8 Fe2 Ir1 C21 70.7(4)
C9 Fe2 Ir1 C21 -31.6(3)
C4 Fe2 Ir1 C21 -146.6(6)
Fe1 Fe2 Ir1 C21 -161.96(19)
Fe4 Fe2 Ir1 C21 -123.07(19)
Fe3 Fe2 Ir1 C21 161.87(18)
C8 Fe2 Ir1 C22 30.5(4)
C9 Fe2 Ir1 C22 -71.8(3)
C4 Fe2 Ir1 C22 173.3(6)
Fe1 Fe2 Ir1 C22 157.9(2)
Fe4 Fe2 Ir1 C22 -163.2(2)
Fe3 Fe2 Ir1 C22 121.7(2)
C8 Fe2 Ir1 C25 -82.6(5)
C9 Fe2 Ir1 C25 175.1(5)
C4 Fe2 Ir1 C25 60.1(7)
Fe1 Fe2 Ir1 C25 44.8(4)
Fe4 Fe2 Ir1 C25 83.7(4)
Fe3 Fe2 Ir1 C25 8.6(4)
C8 Fe2 Ir1 C26 171.4(6)
C9 Fe2 Ir1 C26 69.1(5)
C4 Fe2 Ir1 C26 -45.9(8)
Fe1 Fe2 Ir1 C26 -61.2(5)
Fe4 Fe2 Ir1 C26 -22.3(5)
Fe3 Fe2 Ir1 C26 -97.4(5)
C8 Fe2 Ir1 C7 -47.8(4)
C9 Fe2 Ir1 C7 -150.0(3)
C4 Fe2 Ir1 C7 95.0(6)
Fe1 Fe2 Ir1 C7 79.60(18)
Fe4 Fe2 Ir1 C7 118.49(18)
Fe3 Fe2 Ir1 C7 43.43(18)
C8 Fe2 Ir1 C12 152.8(4)
C9 Fe2 Ir1 C12 50.5(3)
C4 Fe2 Ir1 C12 -64.5(6)
Fe1 Fe2 Ir1 C12 -79.85(17)
Fe4 Fe2 Ir1 C12 -40.96(17)
Fe3 Fe2 Ir1 C12 -116.02(17)
C8 Fe2 Ir1 Fe3 -91.2(3)
C9 Fe2 Ir1 Fe3 166.5(2)
C4 Fe2 Ir1 Fe3 51.5(6)
Fe1 Fe2 Ir1 Fe3 36.17(4)
Fe4 Fe2 Ir1 Fe3 75.06(5)
C8 Fe2 Ir1 Fe4 -166.3(3)
C9 Fe2 Ir1 Fe4 91.5(2)
C4 Fe2 Ir1 Fe4 -23.5(6)
Fe1 Fe2 Ir1 Fe4 -38.89(5)
Fe3 Fe2 Ir1 Fe4 -75.06(5)
C3 Fe1 C1 O1 42.4(16)
C2 Fe1 C1 O1 -46.6(16)
C4 Fe1 C1 O1 161.3(12)
Fe3 Fe1 C1 O1 -144.3(16)
Fe2 Fe1 C1 O1 179.8(15)
Fe4 Fe1 C1 O1 145.0(16)
C3 Fe1 C1 Fe3 -173.3(3)
C2 Fe1 C1 Fe3 97.7(3)
C4 Fe1 C1 Fe3 -54.4(8)
Fe2 Fe1 C1 Fe3 -35.94(19)
Fe4 Fe1 C1 Fe3 -70.78(12)
C3 Fe1 C1 Fe4 -102.5(3)
C2 Fe1 C1 Fe4 168.5(3)
C4 Fe1 C1 Fe4 16.3(9)
Fe3 Fe1 C1 Fe4 70.78(12)
Fe2 Fe1 C1 Fe4 34.84(19)
C5 Fe3 C1 O1 103.9(6)
C6 Fe3 C1 O1 11.2(6)
C7 Fe3 C1 O1 -62.5(14)
Fe1 Fe3 C1 O1 164.9(7)
Fe2 Fe3 C1 O1 -163.9(6)
Ir1 Fe3 C1 O1 -99.5(6)
Fe4 Fe3 C1 O1 -117.3(6)
C5 Fe3 C1 Fe1 -61.0(3)
C6 Fe3 C1 Fe1 -153.7(3)
C7 Fe3 C1 Fe1 132.5(11)
Fe2 Fe3 C1 Fe1 31.19(19)
Ir1 Fe3 C1 Fe1 95.58(18)
Fe4 Fe3 C1 Fe1 77.77(19)
C5 Fe3 C1 Fe4 -138.8(2)
C6 Fe3 C1 Fe4 128.5(2)
C7 Fe3 C1 Fe4 54.8(12)
Fe1 Fe3 C1 Fe4 -77.77(19)
Fe2 Fe3 C1 Fe4 -46.58(12)
Ir1 Fe3 C1 Fe4 17.81(18)
C10 Fe4 C1 O1 -107.6(6)
C11 Fe4 C1 O1 -14.9(6)
C12 Fe4 C1 O1 46.6(15)
Fe1 Fe4 C1 O1 -165.2(7)
Fe2 Fe4 C1 O1 164.3(6)
Ir1 Fe4 C1 O1 99.9(6)
Fe3 Fe4 C1 O1 117.3(6)
C10 Fe4 C1 Fe1 57.6(3)
C11 Fe4 C1 Fe1 150.3(3)
C12 Fe4 C1 Fe1 -148.2(11)
Fe2 Fe4 C1 Fe1 -30.53(19)
Ir1 Fe4 C1 Fe1 -94.93(18)
Fe3 Fe4 C1 Fe1 -77.56(19)
C10 Fe4 C1 Fe3 135.1(3)
C11 Fe4 C1 Fe3 -132.1(3)
C12 Fe4 C1 Fe3 -70.6(12)
Fe1 Fe4 C1 Fe3 77.56(19)
Fe2 Fe4 C1 Fe3 47.04(12)
Ir1 Fe4 C1 Fe3 -17.37(18)
C3 Fe1 C2 O2 -48(8)
C1 Fe1 C2 O2 52(8)
C4 Fe1 C2 O2 -137(8)
Fe3 Fe1 C2 O2 119(8)
Fe2 Fe1 C2 O2 -177(100)
Fe4 Fe1 C2 O2 93(8)
C2 Fe1 C3 O3 -10(15)
C1 Fe1 C3 O3 -112(15)
C4 Fe1 C3 O3 85(15)
Fe3 Fe1 C3 O3 -136(14)
Fe2 Fe1 C3 O3 116(15)
Fe4 Fe1 C3 O3 -180(100)
C8 Fe2 C4 O4 -54.6(11)
C9 Fe2 C4 O4 44.5(11)
Fe1 Fe2 C4 O4 179.9(12)
Fe4 Fe2 C4 O4 141.0(10)
Fe3 Fe2 C4 O4 -154.1(10)
Ir1 Fe2 C4 O4 161.5(7)
C8 Fe2 C4 Fe1 125.5(3)
C9 Fe2 C4 Fe1 -135.3(3)
Fe4 Fe2 C4 Fe1 -38.89(18)
Fe3 Fe2 C4 Fe1 26.1(2)
Ir1 Fe2 C4 Fe1 -18.4(7)
C3 Fe1 C4 O4 -36.0(7)
C2 Fe1 C4 O4 50.8(7)
C1 Fe1 C4 O4 -156.5(8)
Fe3 Fe1 C4 O4 154.1(6)
Fe2 Fe1 C4 O4 -179.9(8)
Fe4 Fe1 C4 O4 -141.5(7)
C3 Fe1 C4 Fe2 143.9(3)
C2 Fe1 C4 Fe2 -129.3(3)
C1 Fe1 C4 Fe2 23.4(9)
Fe3 Fe1 C4 Fe2 -26.0(2)
Fe4 Fe1 C4 Fe2 38.39(19)
C6 Fe3 C5 O5 -62(5)
C7 Fe3 C5 O5 34(5)
C1 Fe3 C5 O5 -144(5)
Fe1 Fe3 C5 O5 -180(100)
Fe2 Fe3 C5 O5 121(5)
Ir1 Fe3 C5 O5 67(5)
Fe4 Fe3 C5 O5 161(5)
C5 Fe3 C6 O6 -16(25)
C7 Fe3 C6 O6 -104(25)
C1 Fe3 C6 O6 87(25)
Fe1 Fe3 C6 O6 68(25)
Fe2 Fe3 C6 O6 137(24)
Ir1 Fe3 C6 O6 -160(25)
Fe4 Fe3 C6 O6 134(25)
C5 Fe3 C7 O7 -19.9(11)
C6 Fe3 C7 O7 74.7(11)
C1 Fe3 C7 O7 146.9(11)
Fe1 Fe3 C7 O7 -92.9(11)
Fe2 Fe3 C7 O7 -111.0(11)
Ir1 Fe3 C7 O7 -171.8(12)
Fe4 Fe3 C7 O7 -163.7(10)
C5 Fe3 C7 Ir1 151.9(3)
C6 Fe3 C7 Ir1 -113.5(2)
C1 Fe3 C7 Ir1 -41.3(12)
Fe1 Fe3 C7 Ir1 78.9(4)
Fe2 Fe3 C7 Ir1 60.85(13)
Fe4 Fe3 C7 Ir1 8.1(2)
C21 Ir1 C7 O7 17.0(8)
C22 Ir1 C7 O7 5.1(7)
C25 Ir1 C7 O7 -75.3(7)
C26 Ir1 C7 O7 -78.9(7)
C12 Ir1 C7 O7 154.4(6)
Fe3 Ir1 C7 O7 174.6(8)
Fe4 Ir1 C7 O7 167.0(6)
Fe2 Ir1 C7 O7 118.2(7)
C21 Ir1 C7 Fe3 -157.7(2)
C22 Ir1 C7 Fe3 -169.6(3)
C25 Ir1 C7 Fe3 110.1(2)
C26 Ir1 C7 Fe3 106.4(3)
C12 Ir1 C7 Fe3 -20.2(5)
Fe4 Ir1 C7 Fe3 -7.6(2)
Fe2 Ir1 C7 Fe3 -56.43(15)
C9 Fe2 C8 O8 95(43)
C4 Fe2 C8 O8 -176(100)
Fe1 Fe2 C8 O8 -126(43)
Fe4 Fe2 C8 O8 -42(44)
Fe3 Fe2 C8 O8 -67(43)
Ir1 Fe2 C8 O8 -8(43)
C8 Fe2 C9 O9 -31(17)
C4 Fe2 C9 O9 -124(17)
Fe1 Fe2 C9 O9 -167(17)
Fe4 Fe2 C9 O9 135(17)
Fe3 Fe2 C9 O9 104(17)
Ir1 Fe2 C9 O9 75(17)
C11 Fe4 C10 O10 54(5)
C12 Fe4 C10 O10 -40(5)
C1 Fe4 C10 O10 135(5)
Fe1 Fe4 C10 O10 170(5)
Fe2 Fe4 C10 O10 -131(5)
Ir1 Fe4 C10 O10 -84(5)
Fe3 Fe4 C10 O10 -172(5)
C10 Fe4 C11 O11 -27(10)
C12 Fe4 C11 O11 64(10)
C1 Fe4 C11 O11 -128(10)
Fe1 Fe4 C11 O11 -106(10)
Fe2 Fe4 C11 O11 -136(8)
Ir1 Fe4 C11 O11 122(10)
Fe3 Fe4 C11 O11 -171(10)
C10 Fe4 C12 O12 30.4(14)
C11 Fe4 C12 O12 -64.2(14)
C1 Fe4 C12 O12 -124.3(14)
Fe1 Fe4 C12 O12 98.1(14)
Fe2 Fe4 C12 O12 117.7(13)
Ir1 Fe4 C12 O12 177.1(15)
Fe3 Fe4 C12 O12 172.3(13)
C10 Fe4 C12 Ir1 -146.7(3)
C11 Fe4 C12 Ir1 118.7(3)
C1 Fe4 C12 Ir1 58.6(13)
Fe1 Fe4 C12 Ir1 -79.0(4)
Fe2 Fe4 C12 Ir1 -59.45(12)
Fe3 Fe4 C12 Ir1 -4.8(2)
C21 Ir1 C12 O12 -15.5(6)
C22 Ir1 C12 O12 -18.2(7)
C25 Ir1 C12 O12 78.3(6)
C26 Ir1 C12 O12 63.6(6)
C7 Ir1 C12 O12 -160.0(5)
Fe3 Ir1 C12 O12 -174.1(6)
Fe4 Ir1 C12 O12 -178.5(8)
Fe2 Ir1 C12 O12 -123.7(6)
C21 Ir1 C12 Fe4 162.9(3)
C22 Ir1 C12 Fe4 160.3(3)
C25 Ir1 C12 Fe4 -103.2(2)
C26 Ir1 C12 Fe4 -117.9(3)
C7 Ir1 C12 Fe4 18.5(5)
Fe3 Ir1 C12 Fe4 4.3(2)
Fe2 Ir1 C12 Fe4 54.75(16)
C25 Ir1 C21 C22 66.8(5)
C26 Ir1 C21 C22 100.8(4)
C7 Ir1 C21 C22 -19.4(5)
C12 Ir1 C21 C22 -176.5(5)
Fe3 Ir1 C21 C22 -61.2(7)
Fe4 Ir1 C21 C22 -162.4(4)
Fe2 Ir1 C21 C22 -102.6(4)
C22 Ir1 C21 C28 -120.2(7)
C25 Ir1 C21 C28 -53.4(5)
C26 Ir1 C21 C28 -19.4(5)
C7 Ir1 C21 C28 -139.6(5)
C12 Ir1 C21 C28 63.3(5)
Fe3 Ir1 C21 C28 178.6(3)
Fe4 Ir1 C21 C28 77.4(5)
Fe2 Ir1 C21 C28 137.2(5)
C28 C21 C22 C23 0.6(11)
Ir1 C21 C22 C23 -106.3(7)
C28 C21 C22 Ir1 106.9(6)
C25 Ir1 C22 C21 -111.5(5)
C26 Ir1 C22 C21 -74.7(4)
C7 Ir1 C22 C21 163.3(5)
C12 Ir1 C22 C21 4.3(6)
Fe3 Ir1 C22 C21 154.3(3)
Fe4 Ir1 C22 C21 45.8(9)
Fe2 Ir1 C22 C21 90.8(4)
C21 Ir1 C22 C23 117.4(8)
C25 Ir1 C22 C23 5.9(5)
C26 Ir1 C22 C23 42.7(6)
C7 Ir1 C22 C23 -79.3(6)
C12 Ir1 C22 C23 121.7(5)
Fe3 Ir1 C22 C23 -88.3(6)
Fe4 Ir1 C22 C23 163.2(4)
Fe2 Ir1 C22 C23 -151.8(5)
C21 C22 C23 C24 90.0(9)
Ir1 C22 C23 C24 9.3(9)
C22 C23 C24 C25 -26.5(10)
C23 C24 C25 C26 -50.4(10)
C23 C24 C25 Ir1 31.2(8)
C21 Ir1 C25 C26 64.5(4)
C22 Ir1 C25 C26 99.7(4)
C7 Ir1 C25 C26 -174.9(4)
C12 Ir1 C25 C26 -24.4(5)
Fe3 Ir1 C25 C26 -133.8(4)
Fe4 Ir1 C25 C26 -71.7(4)
Fe2 Ir1 C25 C26 -141.1(4)
C21 Ir1 C25 C24 -55.2(5)
C22 Ir1 C25 C24 -20.0(5)
C26 Ir1 C25 C24 -119.8(6)
C7 Ir1 C25 C24 65.4(5)
C12 Ir1 C25 C24 -144.1(4)
Fe3 Ir1 C25 C24 106.4(4)
Fe4 Ir1 C25 C24 168.5(4)
Fe2 Ir1 C25 C24 99.2(5)
C24 C25 C26 C27 -3.2(11)
Ir1 C25 C26 C27 -107.5(7)
C24 C25 C26 Ir1 104.3(7)
C21 Ir1 C26 C25 -113.5(4)
C22 Ir1 C26 C25 -76.2(4)
C7 Ir1 C26 C25 6.0(5)
C12 Ir1 C26 C25 158.2(4)
Fe3 Ir1 C26 C25 58.1(5)
Fe4 Ir1 C26 C25 121.2(4)
Fe2 Ir1 C26 C25 140.0(4)
C21 Ir1 C26 C27 6.4(5)
C22 Ir1 C26 C27 43.7(5)
C25 Ir1 C26 C27 119.9(8)
C7 Ir1 C26 C27 125.9(5)
C12 Ir1 C26 C27 -81.9(6)
Fe3 Ir1 C26 C27 178.0(4)
Fe4 Ir1 C26 C27 -118.9(5)
Fe2 Ir1 C26 C27 -100.1(7)
C25 C26 C27 C28 90.7(8)
Ir1 C26 C27 C28 7.3(8)
C22 C21 C28 C27 -54.4(8)
Ir1 C21 C28 C27 29.1(7)
C26 C27 C28 C21 -23.4(9)
C115 N1 C101 C102 -131(16)
C105 N1 C101 C102 177.3(14)
C111 N1 C101 C102 -0.7(16)
C117 N1 C101 C102 121.6(16)
C103 N1 C101 C102 -58.7(15)
C107 N1 C101 C102 59.1(16)
C113 N1 C101 C102 -122.2(19)
C115 N1 C103 C104 115.5(17)
C101 N1 C103 C104 -59.5(15)
C105 N1 C103 C104 61.7(15)
C111 N1 C103 C104 -120.6(16)
C117 N1 C103 C104 106(47)
C107 N1 C103 C104 179.5(13)
C113 N1 C103 C104 -3.7(16)
C115 N1 C105 C106 4.1(15)
C101 N1 C105 C106 -179.8(12)
C111 N1 C105 C106 -57(24)
C117 N1 C105 C106 -125.6(15)
C103 N1 C105 C106 53.5(14)
C107 N1 C105 C106 -61.1(14)
C113 N1 C105 C106 123.8(15)
C115 N1 C107 C108 -118.6(16)
C101 N1 C107 C108 60.6(15)
C105 N1 C107 C108 -55.6(14)
C111 N1 C107 C108 124.6(15)
C117 N1 C107 C108 4.1(15)
C103 N1 C107 C108 -174.7(13)
C113 N1 C107 C108 47(14)
C115 N1 C111 C112 176(3)
C101 N1 C111 C112 0(3)
C105 N1 C111 C112 -123(23)
C117 N1 C111 C112 -56(3)
C103 N1 C111 C112 125(3)
C107 N1 C111 C112 -120(3)
C113 N1 C111 C112 55(3)
C115 N1 C113 C114 -58(3)
C101 N1 C113 C114 122(2)
C105 N1 C113 C114 -119(2)
C111 N1 C113 C114 61(2)
C117 N1 C113 C114 179(2)
C103 N1 C113 C114 -3(2)
C107 N1 C113 C114 137(13)
C101 N1 C115 C116 -39(18)
C105 N1 C115 C116 14(2)
C111 N1 C115 C116 -168(2)
C117 N1 C115 C116 67(2)
C103 N1 C115 C116 -113(2)
C107 N1 C115 C116 131(2)
C113 N1 C115 C116 -47(3)
C115 N1 C117 C118 75(2)
C101 N1 C117 C118 -110(2)
C105 N1 C117 C118 129(2)
C111 N1 C117 C118 -49(2)
C103 N1 C117 C118 84(47)
C107 N1 C117 C118 11(2)
C113 N1 C117 C118 -166(2)
